data_7061585
loop_
_publ_author_name
'Dabaria, Kamlesh Kumar'
'Bai, Rekha'
'Jat, Pooja Kumari'
'Badsara, Satpal Singh'

_publ_section_title
;
 Atom-economical, catalyst-free hydrosulfonation of densely functionalized
 alkenes: access to oxindole-containing sulfones
;
_journal_issue 27
_journal_name_full 'New Journal of Chemistry'
_journal_page_first 12905
_journal_page_last 12909
_journal_paper_doi 10.1039/D2NJ02462D
_journal_volume 46
_journal_year 2022
_chemical_formula_moiety 'C21 H23 N O6 S'
_chemical_formula_sum 'C21 H23 N O6 S'
_chemical_formula_weight 417.46
_chemical_name_systematic 3-(Ethyl-3?-(4-methylphenylsulfonyl)-propanoate-2?-yl)-3-hydroxy-1-methylindolin-2-one
_space_group_crystal_system monoclinic
_space_group_IT_number 14
_space_group_name_Hall '-P 2ybc'
_space_group_name_H-M_alt 'P 1 21/c 1'
_atom_sites_solution_hydrogens mixed
_audit_creation_method SHELXL-2016/6
_audit_update_record
;
2022-02-25 deposited with the CCDC.	2022-06-06 downloaded from the CCDC.
;
_cell_angle_alpha 90
_cell_angle_beta 92.664(3)
_cell_angle_gamma 90
_cell_formula_units_Z 4
_cell_length_a 8.6303(7)
_cell_length_b 10.9269(9)
_cell_length_c 22.2548(18)
_cell_measurement_reflns_used 7142
_cell_measurement_temperature 296(2)
_cell_measurement_theta_max 28.35
_cell_measurement_theta_min 3.01
_cell_volume 2096.4(3)
_computing_cell_refinement 'Bruker SAINT'
_computing_data_collection 'Bruker APEX2'
_computing_data_reduction 'Bruker SAINT'
_computing_molecular_graphics 'Bruker SHELXTL'
_computing_publication_material 'Bruker SHELXTL'
_computing_structure_refinement 'SHELXL-2016/6 (Sheldrick, 2016)'
_computing_structure_solution 'SHELXT 2014/5 (Sheldrick, 2014)'
_diffrn_ambient_temperature 296(2)
_diffrn_measured_fraction_theta_full 0.996
_diffrn_measured_fraction_theta_max 0.988
_diffrn_measurement_device_type 'Bruker APEX-II CCD'
_diffrn_measurement_method '\f and \w scans'
_diffrn_radiation_type MoK\a
_diffrn_radiation_wavelength 0.71073
_diffrn_reflns_av_R_equivalents 0.0399
_diffrn_reflns_av_unetI/netI 0.0366
_diffrn_reflns_Laue_measured_fraction_full 0.996
_diffrn_reflns_Laue_measured_fraction_max 0.988
_diffrn_reflns_limit_h_max 12
_diffrn_reflns_limit_h_min -12
_diffrn_reflns_limit_k_max 15
_diffrn_reflns_limit_k_min -15
_diffrn_reflns_limit_l_max 31
_diffrn_reflns_limit_l_min -32
_diffrn_reflns_number 31529
_diffrn_reflns_point_group_measured_fraction_full 0.996
_diffrn_reflns_point_group_measured_fraction_max 0.988
_diffrn_reflns_theta_full 25.242
_diffrn_reflns_theta_max 30.785
_diffrn_reflns_theta_min 2.077
_diffrn_source 'fine-focus sealed tube'
_exptl_absorpt_coefficient_mu 0.191
_exptl_absorpt_correction_T_max 0.974
_exptl_absorpt_correction_T_min 0.956
_exptl_absorpt_correction_type multi-scan
_exptl_absorpt_process_details 'Bruker AXS SADABS program'
_exptl_crystal_colour yellow
_exptl_crystal_density_diffrn 1.323
_exptl_crystal_description block
_exptl_crystal_F_000 880
_exptl_crystal_size_max 0.240
_exptl_crystal_size_mid 0.190
_exptl_crystal_size_min 0.130
_refine_diff_density_max 0.409
_refine_diff_density_min -0.617
_refine_diff_density_rms 0.165
_refine_ls_extinction_method none
_refine_ls_goodness_of_fit_ref 1.095
_refine_ls_hydrogen_treatment mixed
_refine_ls_matrix_type full
_refine_ls_number_parameters 273
_refine_ls_number_reflns 6481
_refine_ls_number_restraints 0
_refine_ls_restrained_S_all 1.095
_refine_ls_R_factor_all 0.0829
_refine_ls_R_factor_gt 0.0529
_refine_ls_shift/su_max 0.000
_refine_ls_shift/su_mean 0.000
_refine_ls_structure_factor_coef Fsqd
_refine_ls_weighting_details 'w=1/[\s^2^(Fo^2^)+(0.1258P)^2^] where P=(Fo^2^+2Fc^2^)/3'
_refine_ls_weighting_scheme calc
_refine_ls_wR_factor_gt 0.1613
_refine_ls_wR_factor_ref 0.2007
_reflns_Friedel_coverage 0.000
_reflns_number_gt 4649
_reflns_number_total 6481
_reflns_threshold_expression 'I > 2\s(I)'
_cod_data_source_file d2nj02462d2.cif
_cod_data_source_block 3fb
_cod_depositor_comments 'Adding full bibliography for 7061585.cif.'
_cod_original_sg_symbol_H-M 'P 21/c'
_cod_database_code 7061585
_shelx_shelxl_version_number 2016/6
_shelx_space_group_comment
;
The symmetry employed for this shelxl refinement is uniquely defined
by the following loop, which should always be used as a source of
symmetry information in preference to the above space-group names.
They are only intended as comments.
;
_shelx_estimated_absorpt_t_min 0.956
_shelx_estimated_absorpt_t_max 0.976
_exptl_absorpt_special_details 'Sheldrick,G.M.,2015,University of gottingen'

loop_
_space_group_symop_operation_xyz
'x, y, z'
'-x, y+1/2, -z+1/2'
'-x, -y, -z'
'x, -y-1/2, z-1/2'

loop_
_atom_site_label
_atom_site_type_symbol
_atom_site_fract_x
_atom_site_fract_y
_atom_site_fract_z
_atom_site_U_iso_or_equiv
_atom_site_adp_type
_atom_site_occupancy
_atom_site_site_symmetry_order
_atom_site_calc_flag
_atom_site_refinement_flags_posn
_atom_site_refinement_flags_adp
_atom_site_refinement_flags_occupancy
_atom_site_disorder_assembly
_atom_site_disorder_group
C1 C 0.3298(3) 1.03264(19) 0.55277(12) 0.0593(6) Uani 1 1 d . . . . .
C2 C 0.2611(3) 1.04469(19) 0.49622(13) 0.0677(7) Uani 1 1 d . . . . .
H2 H 0.266111 1.119440 0.476425 0.081 Uiso 1 1 calc R U . . .
C3 C 0.1855(3) 0.94865(18) 0.46847(12) 0.0594(6) Uani 1 1 d . . . . .
H3 H 0.140564 0.957836 0.429939 0.071 Uiso 1 1 calc R U . . .
C4 C 0.1763(2) 0.83767(15) 0.49812(8) 0.0389(4) Uani 1 1 d . . . . .
C5 C 0.2441(3) 0.82231(19) 0.55448(9) 0.0587(6) Uani 1 1 d . . . . .
H5 H 0.237265 0.747612 0.574215 0.070 Uiso 1 1 calc R U . . .
C6 C 0.3232(3) 0.9196(2) 0.58179(12) 0.0693(7) Uani 1 1 d . . . . .
H6 H 0.371986 0.909471 0.619601 0.083 Uiso 1 1 calc R U . . .
C7 C 0.4114(4) 1.1400(3) 0.58358(17) 0.0931(10) Uani 1 1 d . . . . .
H7A H 0.452140 1.193111 0.553808 0.140 Uiso 1 1 calc R U . . .
H7B H 0.494772 1.110411 0.609718 0.140 Uiso 1 1 calc R U . . .
H7C H 0.338950 1.184365 0.606732 0.140 Uiso 1 1 calc R U . . .
C8 C 0.24503(18) 0.61903(14) 0.44240(7) 0.0337(3) Uani 1 1 d . . . . .
H8A H 0.327404 0.670308 0.428143 0.040 Uiso 1 1 calc R U . . .
H8B H 0.284830 0.576382 0.478095 0.040 Uiso 1 1 calc R U . . .
C9 C 0.19769(16) 0.52555(14) 0.39385(7) 0.0291(3) Uani 1 1 d . . . . .
C10 C 0.20711(18) 0.58349(16) 0.33176(7) 0.0359(3) Uani 1 1 d . . . . .
C11 C 0.1255(3) 0.5642(3) 0.22894(9) 0.0706(7) Uani 1 1 d . . . . .
H11A H 0.232874 0.569546 0.218076 0.085 Uiso 1 1 calc R U . . .
H11B H 0.078392 0.644332 0.223745 0.085 Uiso 1 1 calc R U . . .
C12 C 0.0414(4) 0.4735(4) 0.19031(12) 0.0927(10) Uani 1 1 d . . . . .
H12A H 0.088880 0.394552 0.195772 0.139 Uiso 1 1 calc R U . . .
H12B H 0.045675 0.497620 0.148939 0.139 Uiso 1 1 calc R U . . .
H12C H -0.064821 0.469403 0.201150 0.139 Uiso 1 1 calc R U . . .
C13 C 0.30308(17) 0.40960(14) 0.39907(7) 0.0295(3) Uani 1 1 d . . . . .
C14 C 0.46596(17) 0.42938(14) 0.37977(7) 0.0312(3) Uani 1 1 d . . . . .
C15 C 0.58361(18) 0.50299(15) 0.40336(9) 0.0387(4) Uani 1 1 d . . . . .
H15 H 0.569086 0.550666 0.437257 0.046 Uiso 1 1 calc R U . . .
C16 C 0.7249(2) 0.50437(18) 0.37527(11) 0.0504(5) Uani 1 1 d . . . . .
H16 H 0.805133 0.554310 0.390122 0.060 Uiso 1 1 calc R U . . .
C17 C 0.7461(2) 0.4315(2) 0.32527(10) 0.0538(5) Uani 1 1 d . . . . .
H17 H 0.841669 0.432280 0.307623 0.065 Uiso 1 1 calc R U . . .
C18 C 0.6289(2) 0.3576(2) 0.30089(9) 0.0491(5) Uani 1 1 d . . . . .
H18 H 0.643125 0.310055 0.266937 0.059 Uiso 1 1 calc R U . . .
C19 C 0.48975(19) 0.35785(15) 0.32938(8) 0.0371(4) Uani 1 1 d . . . . .
C20 C 0.3429(3) 0.1986(3) 0.26587(13) 0.0765(8) Uani 1 1 d . . . . .
H20A H 0.387613 0.122550 0.279506 0.115 Uiso 1 1 calc R U . . .
H20B H 0.397081 0.227960 0.232032 0.115 Uiso 1 1 calc R U . . .
H20C H 0.235522 0.186315 0.254165 0.115 Uiso 1 1 calc R U . . .
C21 C 0.2426(2) 0.31008(16) 0.35379(9) 0.0406(4) Uani 1 1 d . . . . .
H9A H 0.088(2) 0.4984(16) 0.4005(8) 0.032(5) Uiso 1 1 d . . . . .
N1 N 0.35550(18) 0.28820(14) 0.31425(7) 0.0448(4) Uani 1 1 d . . . . .
O1 O 0.00690(18) 0.75283(15) 0.40665(8) 0.0606(4) Uani 1 1 d . . . . .
O2 O -0.00194(17) 0.64559(13) 0.50372(8) 0.0607(4) Uani 1 1 d . . . . .
O3 O 0.28848(19) 0.66770(16) 0.32012(7) 0.0608(4) Uani 1 1 d . . . . .
O4 O 0.11735(16) 0.52436(14) 0.29135(6) 0.0487(3) Uani 1 1 d . . . . .
O5 O 0.30423(15) 0.36246(11) 0.45848(5) 0.0395(3) Uani 1 1 d . . . . .
O6 O 0.11853(17) 0.25896(15) 0.35495(8) 0.0613(4) Uani 1 1 d . . . . .
S1 S 0.08609(5) 0.71255(4) 0.46126(2) 0.03826(15) Uani 1 1 d . . . . .
H5A H 0.213(3) 0.349(2) 0.4697(11) 0.054(6) Uiso 1 1 d . . . . .

loop_
_atom_site_aniso_label
_atom_site_aniso_U_11
_atom_site_aniso_U_22
_atom_site_aniso_U_33
_atom_site_aniso_U_23
_atom_site_aniso_U_13
_atom_site_aniso_U_12
C1 0.0568(12) 0.0390(10) 0.0836(17) -0.0186(10) 0.0195(11) -0.0098(9)
C2 0.0805(16) 0.0276(9) 0.0949(19) 0.0056(10) 0.0025(14) -0.0090(9)
C3 0.0732(14) 0.0322(9) 0.0719(14) 0.0109(9) -0.0064(11) -0.0039(9)
C4 0.0434(8) 0.0254(7) 0.0490(10) -0.0039(7) 0.0141(7) 0.0003(6)
C5 0.0958(17) 0.0349(9) 0.0458(11) -0.0013(8) 0.0070(11) -0.0118(10)
C6 0.0970(18) 0.0552(13) 0.0554(13) -0.0134(11) 0.0019(12) -0.0138(12)
C7 0.093(2) 0.0594(15) 0.127(3) -0.0386(17) 0.0162(18) -0.0315(14)
C8 0.0337(7) 0.0325(7) 0.0349(8) -0.0081(6) 0.0027(6) 0.0010(6)
C9 0.0265(6) 0.0310(7) 0.0301(7) -0.0027(6) 0.0042(5) -0.0032(5)
C10 0.0319(7) 0.0437(9) 0.0323(8) 0.0012(7) 0.0037(6) -0.0017(6)
C11 0.0778(16) 0.101(2) 0.0323(10) 0.0082(11) -0.0073(10) -0.0150(14)
C12 0.104(2) 0.129(3) 0.0447(14) -0.0169(15) -0.0101(14) -0.016(2)
C13 0.0312(7) 0.0285(7) 0.0294(7) -0.0042(6) 0.0065(5) -0.0037(5)
C14 0.0293(7) 0.0312(7) 0.0335(8) -0.0017(6) 0.0050(6) -0.0012(5)
C15 0.0315(7) 0.0358(8) 0.0485(10) -0.0037(7) -0.0010(7) -0.0016(6)
C16 0.0291(8) 0.0470(10) 0.0751(14) 0.0041(9) 0.0020(8) -0.0049(7)
C17 0.0341(9) 0.0630(13) 0.0659(13) 0.0112(10) 0.0179(8) 0.0036(8)
C18 0.0455(9) 0.0569(12) 0.0461(10) -0.0039(9) 0.0170(8) 0.0084(8)
C19 0.0361(8) 0.0376(8) 0.0381(8) -0.0056(7) 0.0078(6) 0.0005(6)
C20 0.0811(17) 0.0733(16) 0.0760(17) -0.0511(14) 0.0119(14) -0.0067(13)
C21 0.0413(8) 0.0350(8) 0.0459(9) -0.0122(7) 0.0054(7) -0.0089(7)
N1 0.0440(8) 0.0437(8) 0.0471(9) -0.0222(7) 0.0063(7) -0.0047(6)
O1 0.0533(8) 0.0509(8) 0.0757(11) -0.0033(8) -0.0162(8) 0.0096(6)
O2 0.0589(8) 0.0435(7) 0.0828(11) -0.0118(7) 0.0386(8) -0.0159(6)
O3 0.0667(9) 0.0686(10) 0.0469(8) 0.0159(7) -0.0009(7) -0.0303(8)
O4 0.0518(7) 0.0617(8) 0.0319(6) -0.0013(6) -0.0034(5) -0.0120(6)
O5 0.0450(7) 0.0382(6) 0.0359(6) 0.0064(5) 0.0095(5) -0.0013(5)
O6 0.0504(8) 0.0562(9) 0.0781(11) -0.0238(8) 0.0125(7) -0.0264(7)
S1 0.0355(2) 0.0287(2) 0.0513(3) -0.00519(16) 0.00974(18) -0.00061(14)

loop_
_atom_type_symbol
_atom_type_description
_atom_type_scat_dispersion_real
_atom_type_scat_dispersion_imag
_atom_type_scat_source
C C 0.0033 0.0016 'International Tables Vol C Tables 4.2.6.8 and 6.1.1.4'
H H 0.0000 0.0000 'International Tables Vol C Tables 4.2.6.8 and 6.1.1.4'
N N 0.0061 0.0033 'International Tables Vol C Tables 4.2.6.8 and 6.1.1.4'
O O 0.0106 0.0060 'International Tables Vol C Tables 4.2.6.8 and 6.1.1.4'
S S 0.1246 0.1234 'International Tables Vol C Tables 4.2.6.8 and 6.1.1.4'

loop_
_geom_angle_atom_site_label_1
_geom_angle_atom_site_label_2
_geom_angle_atom_site_label_3
_geom_angle
_geom_angle_site_symmetry_1
_geom_angle_site_symmetry_3
_geom_angle_publ_flag
C2 C1 C6 118.9(2) . . ?
C2 C1 C7 120.8(2) . . ?
C6 C1 C7 120.2(3) . . ?
C3 C2 C1 121.1(2) . . ?
C3 C2 H2 119.4 . . ?
C1 C2 H2 119.4 . . ?
C2 C3 C4 119.6(2) . . ?
C2 C3 H3 120.2 . . ?
C4 C3 H3 120.2 . . ?
C5 C4 C3 120.82(18) . . ?
C5 C4 S1 119.55(14) . . ?
C3 C4 S1 119.53(16) . . ?
C4 C5 C6 119.2(2) . . ?
C4 C5 H5 120.4 . . ?
C6 C5 H5 120.4 . . ?
C5 C6 C1 120.3(2) . . ?
C5 C6 H6 119.8 . . ?
C1 C6 H6 119.8 . . ?
C1 C7 H7A 109.5 . . ?
C1 C7 H7B 109.5 . . ?
H7A C7 H7B 109.5 . . ?
C1 C7 H7C 109.5 . . ?
H7A C7 H7C 109.5 . . ?
H7B C7 H7C 109.5 . . ?
C9 C8 S1 111.56(11) . . ?
C9 C8 H8A 109.3 . . ?
S1 C8 H8A 109.3 . . ?
C9 C8 H8B 109.3 . . ?
S1 C8 H8B 109.3 . . ?
H8A C8 H8B 108.0 . . ?
C10 C9 C8 109.83(13) . . ?
C10 C9 C13 110.42(12) . . ?
C8 C9 C13 110.73(12) . . ?
C10 C9 H9A 110.2(11) . . ?
C8 C9 H9A 108.3(11) . . ?
C13 C9 H9A 107.3(10) . . ?
O3 C10 O4 124.00(16) . . ?
O3 C10 C9 124.98(15) . . ?
O4 C10 C9 110.96(14) . . ?
O4 C11 C12 108.0(2) . . ?
O4 C11 H11A 110.1 . . ?
C12 C11 H11A 110.1 . . ?
O4 C11 H11B 110.1 . . ?
C12 C11 H11B 110.1 . . ?
H11A C11 H11B 108.4 . . ?
C11 C12 H12A 109.5 . . ?
C11 C12 H12B 109.5 . . ?
H12A C12 H12B 109.5 . . ?
C11 C12 H12C 109.5 . . ?
H12A C12 H12C 109.5 . . ?
H12B C12 H12C 109.5 . . ?
O5 C13 C14 110.62(12) . . ?
O5 C13 C21 109.72(13) . . ?
C14 C13 C21 101.83(12) . . ?
O5 C13 C9 110.06(12) . . ?
C14 C13 C9 114.27(12) . . ?
C21 C13 C9 110.02(13) . . ?
C15 C14 C19 120.07(15) . . ?
C15 C14 C13 130.99(15) . . ?
C19 C14 C13 108.94(13) . . ?
C14 C15 C16 118.59(17) . . ?
C14 C15 H15 120.7 . . ?
C16 C15 H15 120.7 . . ?
C17 C16 C15 120.21(17) . . ?
C17 C16 H16 119.9 . . ?
C15 C16 H16 119.9 . . ?
C18 C17 C16 121.87(17) . . ?
C18 C17 H17 119.1 . . ?
C16 C17 H17 119.1 . . ?
C19 C18 C17 116.94(18) . . ?
C19 C18 H18 121.5 . . ?
C17 C18 H18 121.5 . . ?
C18 C19 C14 122.30(16) . . ?
C18 C19 N1 127.52(16) . . ?
C14 C19 N1 110.17(14) . . ?
N1 C20 H20A 109.5 . . ?
N1 C20 H20B 109.5 . . ?
H20A C20 H20B 109.5 . . ?
N1 C20 H20C 109.5 . . ?
H20A C20 H20C 109.5 . . ?
H20B C20 H20C 109.5 . . ?
O6 C21 N1 126.34(16) . . ?
O6 C21 C13 125.41(16) . . ?
N1 C21 C13 108.21(13) . . ?
C21 N1 C19 110.72(14) . . ?
C21 N1 C20 124.34(17) . . ?
C19 N1 C20 124.80(17) . . ?
C10 O4 C11 116.54(16) . . ?
C13 O5 H5A 111.8(16) . . ?
O1 S1 O2 117.81(10) . . ?
O1 S1 C4 109.87(9) . . ?
O2 S1 C4 108.96(9) . . ?
O1 S1 C8 108.58(9) . . ?
O2 S1 C8 107.44(9) . . ?
C4 S1 C8 103.15(8) . . ?

loop_
_geom_bond_atom_site_label_1
_geom_bond_atom_site_label_2
_geom_bond_distance
_geom_bond_site_symmetry_2
_geom_bond_publ_flag
C1 C2 1.372(4) . ?
C1 C6 1.396(4) . ?
C1 C7 1.515(3) . ?
C2 C3 1.368(3) . ?
C2 H2 0.9300 . ?
C3 C4 1.385(3) . ?
C3 H3 0.9300 . ?
C4 C5 1.370(3) . ?
C4 S1 1.7575(17) . ?
C5 C6 1.388(3) . ?
C5 H5 0.9300 . ?
C6 H6 0.9300 . ?
C7 H7A 0.9600 . ?
C7 H7B 0.9600 . ?
C7 H7C 0.9600 . ?
C8 C9 1.529(2) . ?
C8 S1 1.7764(16) . ?
C8 H8A 0.9700 . ?
C8 H8B 0.9700 . ?
C9 C10 1.526(2) . ?
C9 C13 1.561(2) . ?
C9 H9A 1.012(18) . ?
C10 O3 1.193(2) . ?
C10 O4 1.327(2) . ?
C11 O4 1.461(2) . ?
C11 C12 1.480(4) . ?
C11 H11A 0.9700 . ?
C11 H11B 0.9700 . ?
C12 H12A 0.9600 . ?
C12 H12B 0.9600 . ?
C12 H12C 0.9600 . ?
C13 O5 1.4185(19) . ?
C13 C14 1.504(2) . ?
C13 C21 1.556(2) . ?
C14 C15 1.380(2) . ?
C14 C19 1.390(2) . ?
C15 C16 1.396(3) . ?
C15 H15 0.9300 . ?
C16 C17 1.387(3) . ?
C16 H16 0.9300 . ?
C17 C18 1.384(3) . ?
C17 H17 0.9300 . ?
C18 C19 1.384(2) . ?
C18 H18 0.9300 . ?
C19 N1 1.414(2) . ?
C20 N1 1.455(2) . ?
C20 H20A 0.9600 . ?
C20 H20B 0.9600 . ?
C20 H20C 0.9600 . ?
C21 O6 1.209(2) . ?
C21 N1 1.364(2) . ?
O1 S1 1.4356(16) . ?
O2 S1 1.4396(15) . ?
O5 H5A 0.85(3) . ?
